data_4120792
loop_
_publ_author_name
'Nicolas Lassauque'
'Pauline Gualco'
'Sonia Mallet-Ladeira'
'Karinne Miqueu'
'Abderrahmane Amgoune'
'Didier Bourissou'

_publ_section_title
;
 Activation of a \s-SnSn Bond at Copper, Followed by Double Addition to an
 Alkyne
;
_journal_name_full 'Journal of the American Chemical Society'
_journal_page_first 13827
_journal_page_last 13834
_journal_paper_doi 10.1021/ja405516j
_journal_volume 135
_journal_year 2013
_chemical_compound_source 'synthesis as described'
_chemical_formula_moiety 'C32 H12 B F24, C44 H44 Cu O2 P2 Sn2, 2(C H2 Cl2)'
_chemical_formula_sum 'C78 H60 B Cl4 Cu F24 O2 P2 Sn2'
_chemical_formula_weight 2000.78
_chemical_name_systematic
;
 ?
;
_space_group_IT_number 14
_symmetry_cell_setting monoclinic
_symmetry_Int_Tables_number 14
_symmetry_space_group_name_Hall '-P 2ybc'
_symmetry_space_group_name_H-M 'P 1 21/c 1'
_atom_sites_solution_hydrogens geom
_atom_sites_solution_primary direct
_atom_sites_solution_secondary difmap
_cell_angle_alpha 90
_cell_angle_beta 95.553(5)
_cell_angle_gamma 90
_cell_formula_units_Z 4
_cell_length_a 20.154(4)
_cell_length_b 13.161(2)
_cell_length_c 31.163(4)
_cell_measurement_reflns_used 9583
_cell_measurement_temperature 193(2)
_cell_measurement_theta_max 30.33
_cell_measurement_theta_min 2.33
_cell_measurement_wavelength 0.71073
_cell_volume 8227(2)
_computing_cell_refinement 'APEX2 and SAINT (Bruker, 2008)'
_computing_data_collection 'APEX2 (Bruker, 2008)'
_computing_data_reduction 'SAINT (Bruker, 2008)'
_computing_molecular_graphics 'Ortep-3 for Windows (Farrugia, 1997)'
_computing_publication_material 'WinGX publication routines (Farrugia, 1999)'
_computing_structure_refinement 'SHELXL-97 (Sheldrick, 2008)'
_computing_structure_solution 'SHELXS-97 (Sheldrick, 2008)'
_diffrn_ambient_temperature 193(2)
_diffrn_measured_fraction_theta_full 0.992
_diffrn_measured_fraction_theta_max 0.992
_diffrn_measurement_device_type 'Bruker Kappa APEX II Quazar'
_diffrn_measurement_method 'phi and omega scans'
_diffrn_radiation_monochromator 'multilayer optics'
_diffrn_radiation_probe x-ray
_diffrn_radiation_source 'microfocus sealed tube'
_diffrn_radiation_type MoK\a
_diffrn_radiation_wavelength 0.71073
_diffrn_reflns_av_R_equivalents 0.0385
_diffrn_reflns_av_unetI/netI 0.0266
_diffrn_reflns_limit_h_max 25
_diffrn_reflns_limit_h_min -25
_diffrn_reflns_limit_k_max 16
_diffrn_reflns_limit_k_min -16
_diffrn_reflns_limit_l_max 38
_diffrn_reflns_limit_l_min -38
_diffrn_reflns_number 120510
_diffrn_reflns_theta_full 26.37
_diffrn_reflns_theta_max 26.37
_diffrn_reflns_theta_min 5.1
_diffrn_standards_decay_% 0
_diffrn_standards_interval_count 0
_diffrn_standards_interval_time 0
_diffrn_standards_number 0
_exptl_absorpt_coefficient_mu 1.127
_exptl_absorpt_correction_T_max 0.9153
_exptl_absorpt_correction_T_min 0.7006
_exptl_absorpt_correction_type multi-scan
_exptl_absorpt_process_details '(SADABS; Bruker, 2008)'
_exptl_crystal_colour colourless
_exptl_crystal_density_diffrn 1.615
_exptl_crystal_description plate
_exptl_crystal_F_000 3968
_exptl_crystal_size_max 0.34
_exptl_crystal_size_mid 0.3
_exptl_crystal_size_min 0.08
_refine_diff_density_max 1.539
_refine_diff_density_min -1.223
_refine_diff_density_rms 0.11
_refine_ls_extinction_method none
_refine_ls_goodness_of_fit_ref 1.175
_refine_ls_hydrogen_treatment constr
_refine_ls_matrix_type full
_refine_ls_number_parameters 1340
_refine_ls_number_reflns 16702
_refine_ls_number_restraints 819
_refine_ls_restrained_S_all 1.18
_refine_ls_R_factor_all 0.0762
_refine_ls_R_factor_gt 0.0681
_refine_ls_shift/su_max 0.004
_refine_ls_shift/su_mean 0
_refine_ls_structure_factor_coef Fsqd
_refine_ls_weighting_details 'calc w=1/[\s^2^(Fo^2^)+(0.0324P)^2^+53.6073P] where P=(Fo^2^+2Fc^2^)/3'
_refine_ls_weighting_scheme calc
_refine_ls_wR_factor_gt 0.1546
_refine_ls_wR_factor_ref 0.1591
_reflns_number_gt 14824
_reflns_number_total 16702
_reflns_threshold_expression >2sigma(I)
_cod_data_source_file ja405516j_si_002_5.cif
_cod_data_source_block 5
_cod_original_sg_symbol_H-M 'P 21/c'
_cod_database_code 4120792

loop_
_symmetry_equiv_pos_as_xyz
'x, y, z'
'-x, y+1/2, -z+1/2'
'-x, -y, -z'
'x, -y-1/2, z-1/2'

loop_
_atom_site_label
_atom_site_type_symbol
_atom_site_fract_x
_atom_site_fract_y
_atom_site_fract_z
_atom_site_U_iso_or_equiv
_atom_site_adp_type
_atom_site_occupancy
_atom_site_symmetry_multiplicity
_atom_site_calc_flag
_atom_site_refinement_flags
_atom_site_disorder_assembly
_atom_site_disorder_group
P1 P 0.20147(6) 0.28696(10) 0.37411(4) 0.0207(2) Uani 1 1 d . . .
C1 C 0.1202(3) 0.5302(6) 0.41994(19) 0.0450(15) Uani 1 1 d . . .
H1A H 0.1053 0.4597 0.4159 0.068 Uiso 1 1 calc R . .
H1B H 0.0954 0.5736 0.3984 0.068 Uiso 1 1 calc R . .
H1C H 0.1122 0.553 0.4489 0.068 Uiso 1 1 calc R . .
C2 C 0.2645(4) 0.6890(5) 0.42037(18) 0.0435(15) Uani 1 1 d . . .
H2A H 0.3122 0.6873 0.4166 0.065 Uiso 1 1 calc R . .
H2B H 0.2582 0.7141 0.4493 0.065 Uiso 1 1 calc R . .
H2C H 0.2416 0.7343 0.3988 0.065 Uiso 1 1 calc R . .
C3 C 0.2454(2) 0.4814(4) 0.35085(15) 0.0236(10) Uani 1 1 d . . .
C4 C 0.2703(3) 0.5479(4) 0.32121(16) 0.0284(11) Uani 1 1 d . . .
H4 H 0.2749 0.618 0.3283 0.034 Uiso 1 1 calc R . .
C5 C 0.2884(3) 0.5141(4) 0.28179(17) 0.0311(12) Uani 1 1 d . . .
H5 H 0.3041 0.5612 0.262 0.037 Uiso 1 1 calc R . .
C6 C 0.2837(3) 0.4117(5) 0.27116(17) 0.0347(12) Uani 1 1 d . . .
H6 H 0.297 0.3886 0.2444 0.042 Uiso 1 1 calc R . .
C7 C 0.2596(3) 0.3433(4) 0.29984(17) 0.0304(11) Uani 1 1 d . . .
H7 H 0.2563 0.2733 0.2926 0.037 Uiso 1 1 calc R . .
C8 C 0.2402(2) 0.3771(4) 0.33937(15) 0.0228(10) Uani 1 1 d . . .
C9 C 0.1135(2) 0.2908(4) 0.35455(15) 0.0211(9) Uani 1 1 d . . .
C10 C 0.0895(3) 0.3385(4) 0.31609(17) 0.0293(11) Uani 1 1 d . . .
H10 H 0.119 0.3763 0.3002 0.035 Uiso 1 1 calc R . .
C11 C 0.0228(3) 0.3306(5) 0.30111(19) 0.0363(13) Uani 1 1 d . . .
H11 H 0.0067 0.3625 0.2748 0.044 Uiso 1 1 calc R . .
C12 C -0.0205(3) 0.2766(4) 0.32410(19) 0.0337(12) Uani 1 1 d . . .
H12 H -0.0661 0.2705 0.3134 0.04 Uiso 1 1 calc R . .
C13 C 0.0021(3) 0.2316(5) 0.36246(18) 0.0343(12) Uani 1 1 d . . .
H13 H -0.0281 0.1962 0.3786 0.041 Uiso 1 1 calc R . .
C14 C 0.0685(3) 0.2376(4) 0.37775(17) 0.0312(12) Uani 1 1 d . . .
H14 H 0.0839 0.2054 0.4041 0.037 Uiso 1 1 calc R . .
C15 C 0.2279(2) 0.1618(4) 0.35712(16) 0.0260(10) Uani 1 1 d . . .
C16 C 0.1863(3) 0.0971(4) 0.33183(17) 0.0316(12) Uani 1 1 d . . .
H16 H 0.1429 0.1189 0.321 0.038 Uiso 1 1 calc R . .
C17 C 0.2082(3) 0.0001(5) 0.32231(19) 0.0406(14) Uani 1 1 d . . .
H17 H 0.1792 -0.0446 0.3055 0.049 Uiso 1 1 calc R . .
C18 C 0.2704(4) -0.0310(5) 0.3368(2) 0.0513(17) Uani 1 1 d . . .
H18 H 0.2845 -0.0976 0.3302 0.062 Uiso 1 1 calc R . .
C19 C 0.3137(4) 0.0330(6) 0.3610(3) 0.066(2) Uani 1 1 d . . .
H19 H 0.3576 0.0114 0.3705 0.079 Uiso 1 1 calc R . .
C20 C 0.2915(3) 0.1304(5) 0.3714(3) 0.0536(18) Uani 1 1 d . . .
H20 H 0.3204 0.1748 0.3883 0.064 Uiso 1 1 calc R . .
C21 C 0.1350(3) 0.0765(4) 0.46468(16) 0.0323(12) Uani 1 1 d . . .
C22 C 0.1680(3) 0.0100(4) 0.43863(18) 0.0370(13) Uani 1 1 d . . .
H22 H 0.2144 0.0177 0.4366 0.044 Uiso 1 1 calc R . .
C23 C 0.1334(4) -0.0663(5) 0.41605(19) 0.0448(16) Uani 1 1 d . . .
H23 H 0.1563 -0.1121 0.3991 0.054 Uiso 1 1 calc R . .
C24 C 0.0651(4) -0.0766(5) 0.4179(2) 0.0494(17) Uani 1 1 d . . .
H24 H 0.0413 -0.1287 0.402 0.059 Uiso 1 1 calc R . .
C25 C 0.0320(4) -0.0112(5) 0.44295(19) 0.0438(15) Uani 1 1 d . . .
H25 H -0.0147 -0.0179 0.4441 0.053 Uiso 1 1 calc R . .
C26 C 0.0669(3) 0.0650(4) 0.46664(17) 0.0368(13) Uani 1 1 d . . .
H26 H 0.044 0.1092 0.4842 0.044 Uiso 1 1 calc R . .
C27 C 0.1258(3) 0.2376(4) 0.52652(17) 0.0326(12) Uani 1 1 d . . .
C28 C 0.0818(3) 0.3129(5) 0.50939(19) 0.0415(14) Uani 1 1 d . . .
H28 H 0.082 0.3324 0.48 0.05 Uiso 1 1 calc R . .
C29 C 0.0379(3) 0.3593(5) 0.5348(2) 0.0473(16) Uani 1 1 d . . .
H29 H 0.0074 0.4088 0.5227 0.057 Uiso 1 1 calc R . .
C30 C 0.0384(3) 0.3337(5) 0.5780(2) 0.0451(15) Uani 1 1 d . . .
H30 H 0.0092 0.3668 0.5957 0.054 Uiso 1 1 calc R . .
C31 C 0.0819(4) 0.2594(5) 0.59518(19) 0.0429(15) Uani 1 1 d . . .
H31 H 0.0818 0.2408 0.6246 0.051 Uiso 1 1 calc R . .
C32 C 0.1253(4) 0.2119(4) 0.56985(18) 0.0407(14) Uani 1 1 d . . .
H32 H 0.1551 0.1614 0.5821 0.049 Uiso 1 1 calc R . .
Sn1 Sn 0.224013(19) 0.53952(3) 0.412573(11) 0.02912(10) Uani 1 1 d D . .
Cu1 Cu 0.22222(3) 0.29763(5) 0.447252(19) 0.03049(16) Uani 1 1 d D . .
P2 P 0.18296(8) 0.17961(11) 0.49181(4) 0.0322(3) Uani 1 1 d D A .
C33 C 0.2481(5) 0.1094(8) 0.5275(3) 0.0302(18) Uani 0.58 1 d PDU A 1
C34 C 0.2284(6) 0.0177(8) 0.5454(4) 0.0320(19) Uani 0.58 1 d PDU A 1
H34 H 0.1859 -0.0095 0.5357 0.038 Uiso 0.58 1 calc PR A 1
C35 C 0.2687(5) -0.0353(9) 0.5768(4) 0.039(2) Uani 0.58 1 d PDU A 1
H35 H 0.2536 -0.0958 0.5893 0.047 Uiso 0.58 1 calc PR A 1
C36 C 0.3310(6) 0.0032(9) 0.5889(4) 0.045(2) Uani 0.58 1 d PDU A 1
H36 H 0.3609 -0.0347 0.6081 0.053 Uiso 0.58 1 calc PR A 1
C37 C 0.3514(5) 0.0962(8) 0.5737(3) 0.043(2) Uani 0.58 1 d PDU A 1
H37 H 0.3929 0.1241 0.585 0.051 Uiso 0.58 1 calc PR A 1
C38 C 0.3113(4) 0.1493(7) 0.5419(3) 0.0334(16) Uani 0.58 1 d PDU A 1
Sn2 Sn 0.36138(4) 0.28057(6) 0.51868(2) 0.03881(18) Uani 0.58 1 d PDU A 1
C39 C 0.4202(9) 0.3481(12) 0.5714(5) 0.082(5) Uani 0.58 1 d PDU A 1
H39A H 0.4484 0.4012 0.5607 0.122 Uiso 0.58 1 calc PR A 1
H39B H 0.4484 0.2961 0.5865 0.122 Uiso 0.58 1 calc PR A 1
H39C H 0.3909 0.378 0.5913 0.122 Uiso 0.58 1 calc PR A 1
C40 C 0.4219(6) 0.2338(12) 0.4695(4) 0.065(3) Uani 0.58 1 d PDU A 1
H40A H 0.4579 0.2831 0.4674 0.097 Uiso 0.58 1 calc PR A 1
H40B H 0.3945 0.2302 0.4418 0.097 Uiso 0.58 1 calc PR A 1
H40C H 0.441 0.1668 0.4767 0.097 Uiso 0.58 1 calc PR A 1
C41 C 0.2876(4) 0.4234(7) 0.4461(3) 0.033(2) Uani 0.58 1 d PDU A 1
H41 H 0.3286 0.4082 0.4315 0.04 Uiso 0.58 1 calc PR A 1
C42 C 0.2909(5) 0.3878(7) 0.4883(3) 0.0298(15) Uani 0.58 1 d PDU A 1
C43 C 0.2459(5) 0.4410(7) 0.5158(3) 0.0314(17) Uani 0.58 1 d PDU A 1
O1 O 0.2111(4) 0.5140(5) 0.5056(2) 0.0402(16) Uani 0.58 1 d PDU A 1
O2 O 0.2496(4) 0.4038(5) 0.5559(2) 0.0380(15) Uani 0.58 1 d PDU A 1
C44 C 0.2126(7) 0.4531(9) 0.5874(3) 0.045(3) Uani 0.58 1 d PDU A 1
H44A H 0.2366 0.5141 0.5983 0.067 Uiso 0.58 1 calc PR A 1
H44B H 0.2077 0.4064 0.6114 0.067 Uiso 0.58 1 calc PR A 1
H44C H 0.1684 0.4724 0.574 0.067 Uiso 0.58 1 calc PR A 1
C33' C 0.2392(5) 0.1241(7) 0.5320(3) 0.031(2) Uani 0.42 1 d PGDU A 2
C34' C 0.2394(6) 0.0199(7) 0.5395(4) 0.035(2) Uani 0.42 1 d PGDU A 2
H34' H 0.2082 -0.0225 0.5231 0.042 Uiso 0.42 1 calc PR A 2
C35' C 0.2851(6) -0.0221(5) 0.5707(4) 0.041(2) Uani 0.42 1 d PGDU A 2
H35' H 0.2852 -0.0932 0.5758 0.049 Uiso 0.42 1 calc PR A 2
C36' C 0.3306(6) 0.0401(7) 0.5946(3) 0.043(2) Uani 0.42 1 d PGDU A 2
H36' H 0.3619 0.0114 0.616 0.051 Uiso 0.42 1 calc PR A 2
C37' C 0.3305(5) 0.1442(7) 0.5872(3) 0.041(2) Uani 0.42 1 d PGDU A 2
H37' H 0.3616 0.1867 0.6035 0.049 Uiso 0.42 1 calc PR A 2
C38' C 0.2847(5) 0.1862(5) 0.5559(3) 0.034(2) Uani 0.42 1 d PGDU A 2
Sn2' Sn 0.28689(6) 0.35326(8) 0.55547(3) 0.0365(2) Uani 0.42 1 d PDU A 2
C39' C 0.2264(9) 0.4127(13) 0.6021(5) 0.049(3) Uani 0.42 1 d PDU A 2
H39D H 0.2208 0.361 0.624 0.073 Uiso 0.42 1 calc PR A 2
H39E H 0.1827 0.4317 0.5878 0.073 Uiso 0.42 1 calc PR A 2
H39F H 0.248 0.4728 0.6157 0.073 Uiso 0.42 1 calc PR A 2
C40' C 0.3873(8) 0.3998(15) 0.5711(7) 0.069(5) Uani 0.42 1 d PDU A 2
H40D H 0.3979 0.3984 0.6025 0.104 Uiso 0.42 1 calc PR A 2
H40E H 0.3932 0.4689 0.5605 0.104 Uiso 0.42 1 calc PR A 2
H40F H 0.4172 0.3534 0.5576 0.104 Uiso 0.42 1 calc PR A 2
C41' C 0.2699(7) 0.4398(7) 0.4614(3) 0.031(2) Uani 0.42 1 d PDU A 2
C42' C 0.2399(7) 0.4152(9) 0.4963(3) 0.031(2) Uani 0.42 1 d PDU A 2
H42' H 0.1997 0.4575 0.5002 0.037 Uiso 0.42 1 calc PR A 2
C43' C 0.3358(7) 0.4100(10) 0.4552(4) 0.037(2) Uani 0.42 1 d PDU A 2
O1' O 0.3572(6) 0.3280(9) 0.4674(5) 0.066(3) Uani 0.42 1 d PDU A 2
O2' O 0.3709(5) 0.4805(8) 0.4365(3) 0.043(2) Uani 0.42 1 d PDU A 2
C44' C 0.4411(7) 0.4611(18) 0.4330(7) 0.073(5) Uani 0.42 1 d PDU A 2
H44D H 0.4676 0.489 0.4583 0.11 Uiso 0.42 1 calc PR A 2
H44E H 0.4544 0.4935 0.4069 0.11 Uiso 0.42 1 calc PR A 2
H44F H 0.4486 0.3876 0.4315 0.11 Uiso 0.42 1 calc PR A 2
B1 B 0.2626(2) 0.7091(4) 0.69112(16) 0.0173(10) Uani 1 1 d . . .
C45 C 0.2058(2) 0.7831(3) 0.70964(14) 0.0189(9) Uani 1 1 d . . .
C46 C 0.1842(2) 0.8734(4) 0.68925(15) 0.0225(10) Uani 1 1 d . . .
H46 H 0.2017 0.892 0.6631 0.027 Uiso 1 1 calc R . .
C47 C 0.1378(3) 0.9374(4) 0.70602(16) 0.0253(10) Uani 1 1 d . . .
C48 C 0.1108(2) 0.9132(4) 0.74425(16) 0.0245(10) Uani 1 1 d . . .
H48 H 0.0784 0.9555 0.7554 0.029 Uiso 1 1 calc R . .
C49 C 0.1330(2) 0.8252(4) 0.76544(15) 0.0224(10) Uani 1 1 d . . .
C50 C 0.1798(2) 0.7625(3) 0.74872(14) 0.0182(9) Uani 1 1 d . . .
H50 H 0.1946 0.7035 0.7644 0.022 Uiso 1 1 calc R . .
C51 C 0.1170(3) 1.0330(4) 0.6819(2) 0.0387(13) Uani 1 1 d . . .
C52 C 0.1053(2) 0.7936(4) 0.80656(16) 0.0289(11) Uani 1 1 d . . .
C53 C 0.2492(2) 0.5884(4) 0.70168(14) 0.0189(9) Uani 1 1 d . . .
C54 C 0.1849(2) 0.5498(4) 0.70333(15) 0.0204(9) Uani 1 1 d . . .
H54 H 0.1482 0.5955 0.7011 0.024 Uiso 1 1 calc R . .
C55 C 0.1729(2) 0.4459(4) 0.70816(16) 0.0249(10) Uani 1 1 d . . .
C56 C 0.2245(3) 0.3761(4) 0.70990(17) 0.0266(10) Uani 1 1 d . . .
H56 H 0.2164 0.3054 0.7128 0.032 Uiso 1 1 calc R . .
C57 C 0.2885(2) 0.4129(4) 0.70722(17) 0.0263(10) Uani 1 1 d . . .
C58 C 0.3007(2) 0.5166(4) 0.70323(15) 0.0219(10) Uani 1 1 d . . .
H58 H 0.3451 0.5391 0.7015 0.026 Uiso 1 1 calc R . .
C59 C 0.1027(3) 0.4120(4) 0.71043(19) 0.0322(12) Uani 1 1 d . . .
C60 C 0.3454(3) 0.3390(4) 0.7071(2) 0.0384(13) Uani 1 1 d . . .
C69 C 0.3331(2) 0.7511(4) 0.71561(14) 0.0192(9) Uani 1 1 d . . .
C70 C 0.3676(2) 0.8336(4) 0.69986(15) 0.0225(10) Uani 1 1 d . D .
H70 H 0.3528 0.8607 0.6723 0.027 Uiso 1 1 calc R . .
C72 C 0.4454(2) 0.8416(4) 0.76380(16) 0.0287(11) Uani 1 1 d . C .
H72 H 0.4828 0.872 0.7798 0.034 Uiso 1 1 calc R . .
C74 C 0.3577(2) 0.7160(4) 0.75655(15) 0.0218(9) Uani 1 1 d . . .
H74 H 0.3366 0.6596 0.7685 0.026 Uiso 1 1 calc R . .
C61 C 0.2602(2) 0.7137(3) 0.63831(15) 0.0203(9) Uani 1 1 d . . .
C62 C 0.3179(2) 0.7018(4) 0.61675(15) 0.0211(9) Uani 1 1 d . B .
H62 H 0.36 0.6961 0.6332 0.025 Uiso 1 1 calc R . .
C64 C 0.2546(3) 0.7057(5) 0.54667(16) 0.0349(13) Uani 1 1 d . B .
H64 H 0.2527 0.7035 0.5161 0.042 Uiso 1 1 calc R . .
C66 C 0.2001(3) 0.7196(5) 0.61207(16) 0.0301(11) Uani 1 1 d . B .
H66 H 0.1598 0.726 0.6253 0.036 Uiso 1 1 calc R . .
F1 F 0.1665(2) 1.0988(3) 0.67995(19) 0.0846(17) Uani 1 1 d . . .
F2 F 0.0963(3) 1.0149(3) 0.64098(14) 0.0741(15) Uani 1 1 d . . .
F3 F 0.0684(3) 1.0816(4) 0.69765(18) 0.095(2) Uani 1 1 d . . .
F4 F 0.0688(2) 0.8656(3) 0.82250(12) 0.0631(13) Uani 1 1 d . . .
F5 F 0.0676(2) 0.7115(4) 0.80151(12) 0.0655(13) Uani 1 1 d . . .
F6 F 0.15292(16) 0.7704(3) 0.83771(10) 0.0421(8) Uani 1 1 d . . .
F7 F 0.06295(17) 0.4389(3) 0.67484(12) 0.0525(10) Uani 1 1 d . . .
F8 F 0.07433(16) 0.4548(3) 0.74335(11) 0.0419(8) Uani 1 1 d . . .
F9 F 0.09625(19) 0.3118(3) 0.71425(17) 0.0617(12) Uani 1 1 d . . .
F10 F 0.3689(2) 0.3106(4) 0.74691(15) 0.0705(13) Uani 1 1 d . . .
F11 F 0.3265(2) 0.2510(3) 0.68759(17) 0.0669(13) Uani 1 1 d . . .
F12 F 0.39600(17) 0.3743(3) 0.68833(14) 0.0533(10) Uani 1 1 d . . .
C65 C 0.1972(3) 0.7164(6) 0.56731(17) 0.0419(15) Uani 1 1 d D . .
C68 C 0.1309(4) 0.7336(9) 0.5409(3) 0.049(2) Uani 0.77 1 d PDU B 1
F22 F 0.0869(3) 0.6654(6) 0.5512(3) 0.072(2) Uani 0.77 1 d PDU B 1
F23 F 0.1019(3) 0.8223(6) 0.5490(2) 0.0639(17) Uani 0.77 1 d PDU B 1
F24 F 0.1346(4) 0.7341(6) 0.49923(19) 0.0570(17) Uani 0.77 1 d PDU B 1
C68' C 0.1312(10) 0.694(2) 0.5424(8) 0.054(4) Uani 0.23 1 d PDU B 2
F22' F 0.0962(12) 0.6148(19) 0.5520(11) 0.084(6) Uani 0.23 1 d PDU B 2
F23' F 0.0890(10) 0.7682(19) 0.5506(8) 0.065(4) Uani 0.23 1 d PDU B 2
F24' F 0.1324(13) 0.681(2) 0.5013(7) 0.067(5) Uani 0.23 1 d PDU B 2
C63 C 0.3149(3) 0.6982(4) 0.57195(16) 0.0261(10) Uani 1 1 d D . .
C67 C 0.3774(3) 0.6861(5) 0.55055(18) 0.0386(14) Uani 1 1 d D B .
F19 F 0.4179(6) 0.6187(10) 0.5696(4) 0.085(4) Uani 0.53 1 d PDU B 1
F20 F 0.4167(5) 0.7721(9) 0.5583(4) 0.087(3) Uani 0.53 1 d PDU B 1
F21 F 0.3734(5) 0.6819(12) 0.5100(2) 0.075(3) Uani 0.53 1 d PDU B 1
F19' F 0.4308(5) 0.6777(14) 0.5738(4) 0.073(3) Uani 0.47 1 d PDU B 2
F20' F 0.3832(6) 0.7649(11) 0.5229(4) 0.087(3) Uani 0.47 1 d PDU B 2
F21' F 0.3701(5) 0.6122(10) 0.5198(4) 0.070(3) Uani 0.47 1 d PDU B 2
C73 C 0.4119(2) 0.7609(4) 0.78038(16) 0.0262(10) Uani 1 1 d D C .
C75 C 0.4334(3) 0.7236(5) 0.82516(17) 0.0351(12) Uani 1 1 d DU . .
F13 F 0.3873(4) 0.7517(8) 0.8528(3) 0.049(2) Uani 0.54 1 d PDU C 1
F14 F 0.4305(7) 0.6222(6) 0.8286(5) 0.043(3) Uani 0.54 1 d PDU C 1
F15 F 0.4919(5) 0.7540(10) 0.8417(4) 0.067(4) Uani 0.54 1 d PDU C 1
F13' F 0.4168(7) 0.7874(10) 0.8554(3) 0.067(3) Uani 0.46 1 d PDU C 2
F14' F 0.4137(8) 0.6312(9) 0.8338(6) 0.054(4) Uani 0.46 1 d PDU C 2
F15' F 0.5007(5) 0.7174(10) 0.8319(4) 0.042(3) Uani 0.46 1 d PDU C 2
C71 C 0.4224(2) 0.8766(4) 0.72310(16) 0.0259(10) Uani 1 1 d D . .
C76 C 0.4525(12) 0.9710(15) 0.7055(7) 0.051(7) Uani 0.43 1 d PDU D 1
F16 F 0.5071(11) 1.0032(19) 0.7298(9) 0.070(7) Uani 0.43 1 d PDU D 1
F17 F 0.4096(15) 1.0495(17) 0.7008(13) 0.073(7) Uani 0.43 1 d PDU D 1
F18 F 0.471(2) 0.955(3) 0.6658(7) 0.052(6) Uani 0.43 1 d PDU D 1
C76' C 0.4581(8) 0.9654(10) 0.7047(5) 0.036(4) Uani 0.57 1 d PDU D 2
F16' F 0.5211(7) 0.9756(13) 0.7217(6) 0.056(4) Uani 0.57 1 d PDU D 2
F17' F 0.4263(10) 1.0532(12) 0.7123(9) 0.066(5) Uani 0.57 1 d PDU D 2
F18' F 0.4586(16) 0.960(2) 0.6618(5) 0.055(5) Uani 0.57 1 d PDU D 2
Cl3 Cl 0.5066(7) 0.3677(11) 0.3099(4) 0.0869(10) Uani 0.206(4) 1 d PDU E 1
C78 C 0.4398(17) 0.373(3) 0.3375(13) 0.0864(10) Uani 0.206(4) 1 d PDU E 1
H78A H 0.4368 0.3078 0.3534 0.104 Uiso 0.206(4) 1 calc PR E 1
H78B H 0.3996 0.3779 0.3168 0.104 Uiso 0.206(4) 1 calc PR E 1
Cl4 Cl 0.4388(8) 0.4720(15) 0.3742(5) 0.122(6) Uani 0.206(4) 1 d PDU E 1
Cl3' Cl 0.44780(18) 0.2482(2) 0.34602(11) 0.0862(9) Uani 0.794(4) 1 d PDU E 2
C78' C 0.4610(7) 0.3375(10) 0.3095(4) 0.0861(10) Uani 0.794(4) 1 d PDU E 2
H78C H 0.4181 0.3707 0.2998 0.103 Uiso 0.794(4) 1 calc PR E 2
H78D H 0.4776 0.3044 0.284 0.103 Uiso 0.794(4) 1 calc PR E 2
Cl4' Cl 0.51848(16) 0.4309(3) 0.32901(11) 0.0838(9) Uani 0.794(4) 1 d PDU E 2
Cl1 Cl 0.3558(2) -0.0580(5) 0.47215(18) 0.1349(15) Uani 0.736(4) 1 d PDU F 1
C77 C 0.4065(10) -0.1164(17) 0.4476(7) 0.1359(16) Uani 0.736(4) 1 d PDU F 1
H77A H 0.3827 -0.1443 0.4209 0.163 Uiso 0.736(4) 1 calc PR F 1
H77B H 0.4232 -0.1747 0.4656 0.163 Uiso 0.736(4) 1 calc PR F 1
Cl2 Cl 0.4778(2) -0.0447(5) 0.43288(18) 0.1351(15) Uani 0.736(4) 1 d PDU F 1
Cl1' Cl 0.3993(7) 0.0914(14) 0.4767(5) 0.140(2) Uani 0.264(4) 1 d PDU F 2
C77' C 0.417(3) -0.018(2) 0.4908(13) 0.1377(18) Uani 0.264(4) 1 d PDU F 2
H77C H 0.3768 -0.0468 0.5024 0.165 Uiso 0.264(4) 1 calc PR F 2
H77D H 0.4521 -0.0137 0.515 0.165 Uiso 0.264(4) 1 calc PR F 2
Cl2' Cl 0.4438(8) -0.1074(14) 0.4523(6) 0.1361(16) Uani 0.264(4) 1 d PDU F 2

loop_
_atom_site_aniso_label
_atom_site_aniso_U_11
_atom_site_aniso_U_22
_atom_site_aniso_U_33
_atom_site_aniso_U_23
_atom_site_aniso_U_13
_atom_site_aniso_U_12
P1 0.0211(6) 0.0230(6) 0.0179(5) 0.0026(5) 0.0010(4) 0.0009(5)
C1 0.041(3) 0.065(4) 0.029(3) -0.003(3) 0.006(2) 0.005(3)
C2 0.073(4) 0.032(3) 0.023(3) -0.003(2) -0.005(3) -0.005(3)
C3 0.026(2) 0.026(3) 0.019(2) 0.006(2) 0.0000(18) 0.005(2)
C4 0.033(3) 0.026(3) 0.026(3) 0.007(2) 0.002(2) 0.002(2)
C5 0.036(3) 0.033(3) 0.025(3) 0.011(2) 0.009(2) 0.003(2)
C6 0.041(3) 0.040(3) 0.025(3) 0.002(2) 0.015(2) 0.002(3)
C7 0.037(3) 0.028(3) 0.028(3) -0.003(2) 0.010(2) -0.001(2)
C8 0.023(2) 0.027(3) 0.019(2) 0.003(2) 0.0027(18) 0.0037(19)
C9 0.024(2) 0.021(2) 0.019(2) -0.0021(19) 0.0002(17) 0.0023(19)
C10 0.032(3) 0.030(3) 0.025(3) 0.009(2) -0.001(2) 0.001(2)
C11 0.034(3) 0.037(3) 0.035(3) 0.010(3) -0.008(2) 0.005(2)
C12 0.025(3) 0.033(3) 0.042(3) -0.004(3) -0.006(2) 0.003(2)
C13 0.026(3) 0.042(3) 0.035(3) 0.006(3) 0.003(2) -0.003(2)
C14 0.029(3) 0.040(3) 0.023(2) 0.008(2) -0.002(2) -0.002(2)
C15 0.028(3) 0.025(3) 0.026(2) 0.004(2) 0.006(2) 0.005(2)
C16 0.043(3) 0.027(3) 0.025(3) 0.001(2) 0.005(2) 0.006(2)
C17 0.061(4) 0.031(3) 0.031(3) -0.007(2) 0.010(3) 0.004(3)
C18 0.072(5) 0.033(3) 0.052(4) -0.003(3) 0.017(3) 0.018(3)
C19 0.047(4) 0.058(5) 0.092(6) -0.008(5) -0.003(4) 0.023(4)
C20 0.041(4) 0.039(4) 0.079(5) -0.007(4) -0.005(3) 0.011(3)
C21 0.054(3) 0.024(3) 0.019(2) 0.004(2) 0.000(2) -0.010(2)
C22 0.057(4) 0.027(3) 0.028(3) 0.003(2) 0.008(3) -0.007(3)
C23 0.077(5) 0.031(3) 0.027(3) -0.004(2) 0.009(3) -0.011(3)
C24 0.080(5) 0.036(3) 0.032(3) -0.002(3) 0.005(3) -0.027(3)
C25 0.057(4) 0.044(4) 0.030(3) 0.002(3) 0.003(3) -0.020(3)
C26 0.054(4) 0.033(3) 0.024(3) 0.004(2) 0.008(2) -0.009(3)
C27 0.049(3) 0.023(3) 0.025(3) 0.001(2) 0.000(2) -0.003(2)
C28 0.051(4) 0.041(3) 0.029(3) 0.010(3) -0.011(3) -0.006(3)
C29 0.052(4) 0.044(4) 0.044(4) 0.009(3) -0.008(3) 0.006(3)
C30 0.050(4) 0.044(4) 0.040(3) -0.005(3) -0.003(3) 0.007(3)
C31 0.069(4) 0.035(3) 0.025(3) 0.002(2) 0.003(3) 0.011(3)
C32 0.072(4) 0.026(3) 0.023(3) 0.002(2) 0.000(3) 0.007(3)
Sn1 0.0375(2) 0.0326(2) 0.01683(16) -0.00191(15) 0.00078(13) -0.00218(16)
Cu1 0.0422(4) 0.0286(3) 0.0181(3) 0.0076(3) -0.0099(3) -0.0115(3)
P2 0.0532(9) 0.0246(7) 0.0175(6) 0.0050(5) -0.0033(6) -0.0084(6)
C33 0.040(4) 0.032(4) 0.020(3) 0.006(3) 0.006(3) 0.002(3)
C34 0.037(4) 0.028(3) 0.032(4) 0.006(3) 0.009(3) 0.008(3)
C35 0.043(4) 0.034(4) 0.041(4) 0.013(3) 0.007(4) 0.006(3)
C36 0.050(4) 0.041(5) 0.042(4) 0.013(4) -0.004(4) 0.006(4)
C37 0.045(4) 0.043(4) 0.038(4) 0.015(4) -0.008(3) 0.002(4)
C38 0.041(4) 0.034(4) 0.025(4) 0.007(3) 0.002(3) 0.006(3)
Sn2 0.0393(4) 0.0402(4) 0.0332(4) 0.0158(3) -0.0161(3) -0.0071(3)
C39 0.084(10) 0.067(9) 0.081(8) 0.019(7) -0.058(7) -0.024(7)
C40 0.030(6) 0.086(10) 0.078(8) 0.035(7) 0.009(5) 0.008(6)
C41 0.038(4) 0.044(4) 0.015(4) 0.009(3) -0.005(3) -0.020(4)
C42 0.039(3) 0.030(3) 0.019(3) 0.005(3) -0.007(3) -0.009(3)
C43 0.047(4) 0.025(4) 0.021(3) 0.004(3) -0.007(3) -0.008(3)
O1 0.073(5) 0.024(3) 0.021(3) -0.003(3) -0.003(3) 0.005(3)
O2 0.059(4) 0.030(3) 0.022(3) 0.007(3) -0.012(3) 0.004(3)
C44 0.081(8) 0.035(6) 0.017(5) -0.002(4) 0.000(5) -0.005(6)
C33' 0.038(4) 0.031(4) 0.022(4) 0.006(4) 0.005(4) -0.002(4)
C34' 0.039(5) 0.031(4) 0.036(4) 0.003(4) 0.004(4) 0.009(4)
C35' 0.045(5) 0.033(4) 0.044(5) 0.009(4) 0.003(4) 0.008(4)
C36' 0.049(4) 0.036(5) 0.041(4) 0.008(4) -0.007(4) 0.007(4)
C37' 0.046(5) 0.038(4) 0.036(5) 0.009(4) -0.006(4) 0.000(4)
C38' 0.044(5) 0.034(4) 0.024(4) 0.007(4) 0.001(4) -0.001(4)
Sn2' 0.0527(6) 0.0324(5) 0.0213(4) 0.0063(4) -0.0127(4) -0.0093(5)
C39' 0.080(9) 0.040(8) 0.023(6) -0.008(6) -0.007(6) -0.004(7)
C40' 0.052(7) 0.062(10) 0.087(11) 0.031(10) -0.034(7) -0.013(7)
C41' 0.039(4) 0.037(5) 0.016(4) 0.007(4) 0.000(4) -0.014(4)
C42' 0.045(5) 0.031(5) 0.016(4) 0.003(4) -0.004(4) -0.008(4)
C43' 0.041(4) 0.040(4) 0.028(4) 0.001(4) 0.000(4) -0.005(4)
O1' 0.049(6) 0.061(7) 0.088(9) 0.022(6) 0.013(6) 0.015(5)
O2' 0.035(4) 0.052(5) 0.043(5) -0.008(4) 0.009(4) -0.006(4)
C44' 0.034(7) 0.096(13) 0.093(12) -0.025(11) 0.026(8) -0.001(8)
B1 0.020(2) 0.016(2) 0.016(2) 0.0001(19) 0.0006(18) -0.0031(19)
C45 0.022(2) 0.017(2) 0.018(2) -0.0019(18) -0.0020(17) -0.0028(18)
C46 0.029(2) 0.018(2) 0.019(2) 0.0021(19) -0.0001(18) -0.0013(19)
C47 0.030(3) 0.018(2) 0.027(2) 0.000(2) 0.000(2) 0.0014(19)
C48 0.025(2) 0.022(2) 0.026(2) -0.006(2) 0.0007(19) 0.0062(19)
C49 0.026(2) 0.024(2) 0.016(2) -0.0061(19) -0.0012(18) 0.0005(19)
C50 0.019(2) 0.016(2) 0.018(2) -0.0010(18) -0.0037(17) 0.0015(17)
C51 0.049(3) 0.027(3) 0.039(3) 0.005(3) 0.002(3) 0.012(3)
C52 0.025(2) 0.039(3) 0.023(2) -0.005(2) 0.0039(19) 0.000(2)
C53 0.021(2) 0.019(2) 0.016(2) -0.0038(18) 0.0003(17) -0.0014(18)
C54 0.017(2) 0.020(2) 0.024(2) -0.0042(19) 0.0023(17) 0.0002(18)
C55 0.023(2) 0.024(2) 0.029(3) -0.002(2) 0.0059(19) -0.0042(19)
C56 0.029(3) 0.018(2) 0.034(3) 0.000(2) 0.005(2) -0.002(2)
C57 0.026(2) 0.020(2) 0.034(3) -0.001(2) 0.004(2) 0.002(2)
C58 0.019(2) 0.022(2) 0.025(2) -0.0010(19) 0.0032(18) -0.0005(18)
C59 0.026(3) 0.027(3) 0.044(3) -0.007(2) 0.007(2) -0.005(2)
C60 0.033(3) 0.025(3) 0.058(4) 0.006(3) 0.007(3) 0.002(2)
C69 0.022(2) 0.019(2) 0.017(2) -0.0040(18) 0.0048(17) -0.0014(18)
C70 0.027(2) 0.022(2) 0.018(2) -0.0021(19) 0.0014(18) -0.0027(19)
C72 0.023(2) 0.036(3) 0.026(2) -0.006(2) -0.0013(19) -0.011(2)
C74 0.024(2) 0.020(2) 0.021(2) 0.0001(19) 0.0029(18) -0.0020(19)
C61 0.028(2) 0.015(2) 0.018(2) -0.0018(18) 0.0008(18) -0.0036(18)
C62 0.026(2) 0.018(2) 0.020(2) -0.0019(19) 0.0024(18) -0.0004(18)
C64 0.036(3) 0.053(4) 0.015(2) -0.005(2) 0.001(2) -0.002(3)
C66 0.024(2) 0.046(3) 0.020(2) -0.006(2) 0.0038(19) -0.001(2)
F1 0.079(3) 0.037(2) 0.130(5) 0.042(3) -0.029(3) -0.011(2)
F2 0.125(4) 0.038(2) 0.052(2) 0.0135(19) -0.029(3) 0.020(2)
F3 0.125(4) 0.070(3) 0.100(4) 0.045(3) 0.053(3) 0.073(3)
F4 0.076(3) 0.079(3) 0.040(2) 0.010(2) 0.033(2) 0.046(2)
F5 0.080(3) 0.085(3) 0.0335(19) -0.007(2) 0.0196(19) -0.052(3)
F6 0.0383(18) 0.065(2) 0.0236(15) 0.0121(16) 0.0046(13) 0.0093(17)
F7 0.0288(17) 0.075(3) 0.053(2) -0.007(2) -0.0033(15) -0.0178(18)
F8 0.0296(16) 0.049(2) 0.049(2) -0.0111(17) 0.0160(14) -0.0089(15)
F9 0.043(2) 0.0240(18) 0.123(4) -0.008(2) 0.033(2) -0.0129(15)
F10 0.070(3) 0.068(3) 0.072(3) 0.028(2) -0.002(2) 0.034(2)
F11 0.048(2) 0.0281(19) 0.125(4) -0.021(2) 0.008(2) 0.0079(17)
F12 0.0344(18) 0.038(2) 0.091(3) 0.014(2) 0.0211(19) 0.0151(16)
C65 0.028(3) 0.075(5) 0.022(3) -0.009(3) -0.003(2) -0.002(3)
C68 0.031(4) 0.088(6) 0.027(3) -0.013(4) -0.003(3) -0.006(4)
F22 0.046(3) 0.094(5) 0.068(4) 0.020(5) -0.028(3) -0.018(4)
F23 0.041(3) 0.087(4) 0.059(3) -0.002(4) -0.016(3) 0.017(3)
F24 0.049(3) 0.094(5) 0.025(2) 0.002(3) -0.011(2) 0.004(4)
C68' 0.035(6) 0.089(8) 0.035(6) -0.006(7) -0.013(6) -0.007(7)
F22' 0.052(10) 0.086(10) 0.102(10) 0.032(12) -0.055(8) -0.020(10)
F23' 0.049(8) 0.089(9) 0.052(8) -0.018(9) -0.018(7) 0.000(8)
F24' 0.051(8) 0.111(12) 0.034(7) -0.032(8) -0.026(6) 0.006(10)
C63 0.031(3) 0.027(3) 0.021(2) -0.002(2) 0.005(2) 0.001(2)
C67 0.038(3) 0.052(4) 0.027(3) 0.002(3) 0.013(2) 0.007(3)
F19 0.067(6) 0.124(9) 0.070(6) 0.031(7) 0.037(5) 0.058(6)
F20 0.060(5) 0.122(7) 0.086(5) -0.028(6) 0.048(4) -0.024(5)
F21 0.059(4) 0.140(8) 0.027(4) -0.012(5) 0.014(3) 0.002(7)
F19' 0.039(4) 0.143(9) 0.039(4) -0.010(7) 0.012(3) 0.000(6)
F20' 0.067(5) 0.120(7) 0.080(6) 0.018(6) 0.042(5) -0.004(6)
F21' 0.051(5) 0.102(8) 0.061(6) -0.049(6) 0.020(4) 0.014(6)
C73 0.024(2) 0.032(3) 0.022(2) -0.003(2) 0.0007(19) -0.002(2)
C75 0.034(3) 0.045(3) 0.026(3) -0.001(2) -0.003(2) -0.002(2)
F13 0.061(5) 0.065(6) 0.021(3) -0.001(4) 0.004(4) 0.025(4)
F14 0.057(8) 0.038(4) 0.033(5) 0.007(3) 0.000(5) 0.018(4)
F15 0.059(6) 0.099(9) 0.036(5) 0.017(6) -0.024(4) -0.045(5)
F13' 0.088(8) 0.085(8) 0.025(4) -0.015(5) -0.014(5) 0.041(6)
F14' 0.044(8) 0.078(8) 0.037(7) 0.024(7) -0.012(6) -0.032(6)
F15' 0.031(4) 0.059(7) 0.034(6) 0.003(5) -0.016(4) 0.002(4)
C71 0.028(2) 0.025(3) 0.025(2) -0.003(2) 0.004(2) -0.009(2)
C76 0.041(11) 0.073(16) 0.041(12) -0.026(12) 0.013(9) -0.024(10)
F16 0.076(11) 0.082(14) 0.050(9) -0.003(8) -0.002(8) -0.064(10)
F17 0.084(13) 0.032(7) 0.11(2) 0.005(8) 0.026(10) -0.023(7)
F18 0.054(13) 0.073(12) 0.031(8) 0.004(8) 0.010(9) -0.039(9)
C76' 0.041(8) 0.035(7) 0.032(8) 0.012(7) -0.003(6) -0.026(6)
F16' 0.045(5) 0.076(9) 0.043(7) 0.015(6) -0.012(5) -0.037(5)
F17' 0.077(9) 0.026(5) 0.097(13) 0.005(5) 0.026(8) -0.017(5)
F18' 0.062(12) 0.069(8) 0.034(5) 0.012(5) -0.002(5) -0.034(7)
Cl3 0.092(2) 0.077(2) 0.090(2) 0.0162(18) -0.0015(18) -0.0214(18)
C78 0.096(2) 0.0748(19) 0.087(2) 0.0140(17) 0.0032(18) -0.0230(18)
Cl4 0.096(10) 0.155(14) 0.108(10) 0.002(8) -0.024(7) 0.050(10)
Cl3' 0.1023(19) 0.0725(17) 0.0838(18) 0.0112(14) 0.0083(15) -0.0237(15)
C78' 0.096(2) 0.0745(19) 0.087(2) 0.0138(17) 0.0032(18) -0.0231(18)
Cl4' 0.0782(17) 0.0774(18) 0.0921(19) 0.0250(15) -0.0115(14) -0.0224(14)
Cl1 0.096(2) 0.175(4) 0.137(3) 0.018(3) 0.027(2) 0.023(3)
C77 0.094(3) 0.178(4) 0.137(3) 0.016(3) 0.023(3) 0.017(3)
Cl2 0.088(2) 0.182(4) 0.136(3) 0.013(3) 0.016(2) 0.009(3)
Cl1' 0.102(4) 0.179(5) 0.142(4) 0.013(4) 0.021(3) 0.022(4)
C77' 0.099(3) 0.177(4) 0.139(4) 0.015(3) 0.023(3) 0.022(3)
Cl2' 0.092(3) 0.181(4) 0.137(3) 0.014(3) 0.019(2) 0.013(3)

loop_
_atom_type_symbol
_atom_type_description
_atom_type_scat_dispersion_real
_atom_type_scat_dispersion_imag
_atom_type_scat_source
C C 0.0033 0.0016 'International Tables Vol C Tables 4.2.6.8 and 6.1.1.4'
H H 0 0 'International Tables Vol C Tables 4.2.6.8 and 6.1.1.4'
B B 0.0013 0.0007 'International Tables Vol C Tables 4.2.6.8 and 6.1.1.4'
O O 0.0106 0.006 'International Tables Vol C Tables 4.2.6.8 and 6.1.1.4'
F F 0.0171 0.0103 'International Tables Vol C Tables 4.2.6.8 and 6.1.1.4'
P P 0.1023 0.0942 'International Tables Vol C Tables 4.2.6.8 and 6.1.1.4'
Cu Cu 0.3201 1.2651 'International Tables Vol C Tables 4.2.6.8 and 6.1.1.4'
Sn Sn -0.6537 1.4246 'International Tables Vol C Tables 4.2.6.8 and 6.1.1.4'
Cl Cl 0.1484 0.1585 'International Tables Vol C Tables 4.2.6.8 and 6.1.1.4'

loop_
_geom_angle_atom_site_label_1
_geom_angle_atom_site_label_2
_geom_angle_atom_site_label_3
_geom_angle
C9 P1 C15 103.4(2)
C9 P1 C8 104.0(2)
C15 P1 C8 105.0(2)
C9 P1 Cu1 114.29(15)
C15 P1 Cu1 108.34(17)
C8 P1 Cu1 120.22(17)
Sn1 C1 H1A 109.5
Sn1 C1 H1B 109.5
H1A C1 H1B 109.5
Sn1 C1 H1C 109.5
H1A C1 H1C 109.5
H1B C1 H1C 109.5
Sn1 C2 H2A 109.5
Sn1 C2 H2B 109.5
H2A C2 H2B 109.5
Sn1 C2 H2C 109.5
H2A C2 H2C 109.5
H2B C2 H2C 109.5
C4 C3 C8 117.4(4)
C4 C3 Sn1 118.9(4)
C8 C3 Sn1 123.6(3)
C5 C4 C3 121.7(5)
C5 C4 H4 119.2
C3 C4 H4 119.2
C6 C5 C4 120.3(5)
C6 C5 H5 119.8
C4 C5 H5 119.8
C5 C6 C7 119.7(5)
C5 C6 H6 120.2
C7 C6 H6 120.2
C6 C7 C8 120.3(5)
C6 C7 H7 119.8
C8 C7 H7 119.8
C7 C8 C3 120.6(5)
C7 C8 P1 119.1(4)
C3 C8 P1 120.1(4)
C10 C9 C14 118.7(5)
C10 C9 P1 123.0(4)
C14 C9 P1 118.1(4)
C11 C10 C9 120.0(5)
C11 C10 H10 120
C9 C10 H10 120
C12 C11 C10 120.5(5)
C12 C11 H11 119.8
C10 C11 H11 119.8
C13 C12 C11 120.1(5)
C13 C12 H12 120
C11 C12 H12 120
C12 C13 C14 120.4(5)
C12 C13 H13 119.8
C14 C13 H13 119.8
C13 C14 C9 120.3(5)
C13 C14 H14 119.8
C9 C14 H14 119.8
C20 C15 C16 119.5(5)
C20 C15 P1 117.8(5)
C16 C15 P1 122.7(4)
C15 C16 C17 119.8(5)
C15 C16 H16 120.1
C17 C16 H16 120.1
C18 C17 C16 120.6(6)
C18 C17 H17 119.7
C16 C17 H17 119.7
C17 C18 C19 120.8(6)
C17 C18 H18 119.6
C19 C18 H18 119.6
C18 C19 C20 118.9(7)
C18 C19 H19 120.6
C20 C19 H19 120.6
C15 C20 C19 120.4(7)
C15 C20 H20 119.8
C19 C20 H20 119.8
C26 C21 C22 118.9(5)
C26 C21 P2 122.8(4)
C22 C21 P2 118.2(5)
C23 C22 C21 120.4(6)
C23 C22 H22 119.8
C21 C22 H22 119.8
C22 C23 C24 120.3(6)
C22 C23 H23 119.9
C24 C23 H23 119.9
C25 C24 C23 120.0(6)
C25 C24 H24 120
C23 C24 H24 120
C24 C25 C26 120.1(6)
C24 C25 H25 119.9
C26 C25 H25 119.9
C21 C26 C25 120.4(6)
C21 C26 H26 119.8
C25 C26 H26 119.8
C32 C27 C28 118.5(6)
C32 C27 P2 122.5(5)
C28 C27 P2 118.9(4)
C29 C28 C27 120.6(5)
C29 C28 H28 119.7
C27 C28 H28 119.7
C28 C29 C30 120.2(6)
C28 C29 H29 119.9
C30 C29 H29 119.9
C31 C30 C29 119.5(6)
C31 C30 H30 120.3
C29 C30 H30 120.3
C32 C31 C30 120.6(6)
C32 C31 H31 119.7
C30 C31 H31 119.7
C31 C32 C27 120.5(6)
C31 C32 H32 119.7
C27 C32 H32 119.7
C1 Sn1 C2 114.2(3)
C1 Sn1 C41' 104.3(4)
C2 Sn1 C41' 110.4(3)
C1 Sn1 C3 111.1(2)
C2 Sn1 C3 108.8(2)
C41' Sn1 C3 107.9(4)
C1 Sn1 C41 116.3(3)
C2 Sn1 C41 112.9(3)
C41' Sn1 C41 17.5(3)
C3 Sn1 C41 91.1(3)
C41 Cu1 C41' 17.9(4)
C41 Cu1 C42 38.1(3)
C41' Cu1 C42 30.7(3)
C41 Cu1 C42' 53.0(5)
C41' Cu1 C42' 36.0(4)
C42 Cu1 C42' 30.5(4)
C41 Cu1 P2 142.9(3)
C41' Cu1 P2 130.5(3)
C42 Cu1 P2 104.8(2)
C42' Cu1 P2 95.7(3)
C41 Cu1 P1 94.9(3)
C41' Cu1 P1 107.3(3)
C42 Cu1 P1 132.4(2)
C42' Cu1 P1 138.2(3)
P2 Cu1 P1 121.78(5)
C33' P2 C27 98.7(5)
C33' P2 C21 107.2(4)
C27 P2 C21 104.5(3)
C27 P2 C33 107.5(4)
C21 P2 C33 102.5(4)
C33' P2 Cu1 118.6(4)
C27 P2 Cu1 110.68(18)
C21 P2 Cu1 115.11(17)
C33 P2 Cu1 115.6(3)
C34 C33 C38 118.3(8)
C34 C33 P2 116.8(8)
C38 C33 P2 124.3(7)
C35 C34 C33 122.8(10)
C35 C34 H34 118.6
C33 C34 H34 118.6
C36 C35 C34 117.5(10)
C36 C35 H35 121.2
C34 C35 H35 121.2
C35 C36 C37 121.7(10)
C35 C36 H36 119.1
C37 C36 H36 119.1
C36 C37 C38 120.7(9)
C36 C37 H37 119.7
C38 C37 H37 119.7
C37 C38 C33 118.7(8)
C37 C38 Sn2 112.3(6)
C33 C38 Sn2 128.8(6)
C39 Sn2 C40 111.1(7)
C39 Sn2 C42 111.1(5)
C40 Sn2 C42 105.7(4)
C39 Sn2 C38 108.6(5)
C40 Sn2 C38 109.1(5)
C42 Sn2 C38 111.2(3)
C42 C41 Cu1 72.2(5)
C42 C41 Sn1 131.1(8)
Cu1 C41 Sn1 102.6(3)
C42 C41 H41 113.2
Cu1 C41 H41 113.2
Sn1 C41 H41 113.2
C41 C42 C43 114.2(9)
C41 C42 Cu1 69.7(4)
C43 C42 Cu1 102.1(6)
C41 C42 Sn2 127.2(8)
C43 C42 Sn2 118.1(6)
Cu1 C42 Sn2 105.0(4)
O1 C43 O2 120.7(10)
O1 C43 C42 126.6(8)
O2 C43 C42 112.6(8)
C43 O2 C44 119.1(9)
C34' C33' C38' 120
C34' C33' P2 121.2(6)
C38' C33' P2 118.8(6)
C35' C34' C33' 120
C35' C34' H34' 120
C33' C34' H34' 120
C34' C35' C36' 120
C34' C35' H35' 120
C36' C35' H35' 120
C37' C36' C35' 120
C37' C36' H36' 120
C35' C36' H36' 120
C38' C37' C36' 120
C38' C37' H37' 120
C36' C37' H37' 120
C37' C38' C33' 120
C37' C38' Sn2' 112.9(5)
C33' C38' Sn2' 126.7(5)
C40' Sn2' C39' 109.4(8)
C40' Sn2' C42' 114.7(7)
C39' Sn2' C42' 102.2(6)
C40' Sn2' C38' 107.8(6)
C39' Sn2' C38' 110.5(6)
C42' Sn2' C38' 112.1(4)
Sn2' C39' H39D 109.5
Sn2' C39' H39E 109.5
H39D C39' H39E 109.5
Sn2' C39' H39F 109.5
H39D C39' H39F 109.5
H39E C39' H39F 109.5
Sn2' C40' H40D 109.5
Sn2' C40' H40E 109.5
H40D C40' H40E 109.5
Sn2' C40' H40F 109.5
H40D C40' H40F 109.5
H40E C40' H40F 109.5
C42' C41' C43' 123.3(11)
C42' C41' Cu1 74.1(6)
C43' C41' Cu1 97.9(8)
C42' C41' Sn1 121.9(11)
C43' C41' Sn1 114.6(8)
Cu1 C41' Sn1 103.6(4)
C41' C42' Sn2' 126.5(11)
C41' C42' Cu1 69.9(6)
Sn2' C42' Cu1 111.1(6)
C41' C42' H42' 113.6
Sn2' C42' H42' 113.6
Cu1 C42' H42' 113.6
O1' C43' O2' 124.7(13)
O1' C43' C41' 121.0(12)
O2' C43' C41' 114.3(11)
C43' O2' C44' 118.1(13)
O2' C44' H44D 109.5
O2' C44' H44E 109.5
H44D C44' H44E 109.5
O2' C44' H44F 109.5
H44D C44' H44F 109.5
H44E C44' H44F 109.5
C69 B1 C61 113.1(4)
C69 B1 C45 103.7(4)
C61 B1 C45 112.0(4)
C69 B1 C53 112.5(4)
C61 B1 C53 104.2(4)
C45 B1 C53 111.5(4)
C46 C45 C50 115.8(4)
C46 C45 B1 122.7(4)
C50 C45 B1 121.4(4)
C45 C46 C47 122.2(4)
C45 C46 H46 118.9
C47 C46 H46 118.9
C48 C47 C46 120.8(4)
C48 C47 C51 120.5(5)
C46 C47 C51 118.7(5)
C49 C48 C47 117.6(4)
C49 C48 H48 121.2
C47 C48 H48 121.2
C48 C49 C50 121.1(4)
C48 C49 C52 120.5(4)
C50 C49 C52 118.4(4)
C49 C50 C45 122.4(4)
C49 C50 H50 118.8
C45 C50 H50 118.8
F3 C51 F2 105.8(6)
F3 C51 F1 107.0(6)
F2 C51 F1 104.1(6)
F3 C51 C47 113.8(5)
F2 C51 C47 112.2(5)
F1 C51 C47 113.3(5)
F5 C52 F4 107.2(5)
F5 C52 F6 105.3(5)
F4 C52 F6 106.1(4)
F5 C52 C49 112.4(4)
F4 C52 C49 112.8(5)
F6 C52 C49 112.5(4)
C54 C53 C58 116.1(4)
C54 C53 B1 121.8(4)
C58 C53 B1 121.5(4)
C53 C54 C55 122.0(4)
C53 C54 H54 119
C55 C54 H54 119
C56 C55 C54 121.0(4)
C56 C55 C59 120.8(5)
C54 C55 C59 118.2(4)
C55 C56 C57 117.7(5)
C55 C56 H56 121.2
C57 C56 H56 121.2
C56 C57 C58 121.3(5)
C56 C57 C60 119.2(5)
C58 C57 C60 119.5(5)
C57 C58 C53 121.8(4)
C57 C58 H58 119.1
C53 C58 H58 119.1
F9 C59 F8 107.1(5)
F9 C59 F7 106.1(5)
F8 C59 F7 104.7(4)
F9 C59 C55 113.7(5)
F8 C59 C55 112.7(4)
F7 C59 C55 111.9(5)
F12 C60 F10 107.0(5)
F12 C60 F11 107.4(5)
F10 C60 F11 103.8(5)
F12 C60 C57 113.5(5)
F10 C60 C57 112.4(5)
F11 C60 C57 112.1(5)
C74 C69 C70 115.4(4)
C74 C69 B1 121.7(4)
C70 C69 B1 122.3(4)
C71 C70 C69 122.1(5)
C71 C70 H70 118.9
C69 C70 H70 118.9
C73 C72 C71 117.7(4)
C73 C72 H72 121.2
C71 C72 H72 121.2
C73 C74 C69 122.4(4)
C73 C74 H74 118.8
C69 C74 H74 118.8
C66 C61 C62 115.9(4)
C66 C61 B1 121.9(4)
C62 C61 B1 121.9(4)
C63 C62 C61 121.7(4)
C63 C62 H62 119.2
C61 C62 H62 119.2
C65 C64 C63 118.0(5)
C65 C64 H64 121
C63 C64 H64 121
C65 C66 C61 122.4(5)
C65 C66 H66 118.8
C61 C66 H66 118.8
C64 C65 C66 120.8(5)
C64 C65 C68' 118.5(11)
C66 C65 C68' 118.3(11)
C64 C65 C68 119.6(5)
C66 C65 C68 119.4(6)
F24 C68 F22 110.4(8)
F24 C68 F23 104.6(8)
F22 C68 F23 103.3(7)
F24 C68 C65 114.1(7)
F22 C68 C65 110.0(8)
F23 C68 C65 113.8(7)
F24' C68' F22' 101(2)
F24' C68' F23' 111(2)
F22' C68' F23' 99.8(19)
F24' C68' C65 115.9(18)
F22' C68' C65 120(2)
F23' C68' C65 107.8(17)
C64 C63 C62 121.2(5)
C64 C63 C67 119.1(5)
C62 C63 C67 119.7(5)
F19' C67 F21 123.4(9)
F21 C67 F19 113.7(9)
F19' C67 F20' 108.4(10)
F21 C67 F20' 53.0(8)
F19 C67 F20' 135.8(9)
F19' C67 F21' 112.1(10)
F19 C67 F21' 81.7(10)
F20' C67 F21' 96.2(9)
F19' C67 F20 61.7(9)
F21 C67 F20 100.9(9)
F19 C67 F20 98.9(9)
F20' C67 F20 53.6(8)
F21' C67 F20 136.3(8)
F19' C67 C63 118.0(7)
F21 C67 C63 118.6(7)
F19 C67 C63 112.7(7)
F20' C67 C63 109.3(6)
F21' C67 C63 110.7(7)
F20 C67 C63 109.1(6)
C72 C73 C74 120.8(5)
C72 C73 C75 119.3(5)
C74 C73 C75 119.8(5)
F15 C75 F14' 118.9(12)
F15 C75 F13' 78.8(9)
F14' C75 F13' 109.7(11)
F15 C75 F14 108.6(10)
F13' C75 F14 123.8(10)
F14' C75 F15' 103.3(10)
F13' C75 F15' 104.2(8)
F14 C75 F15' 88.7(10)
F15 C75 F13 108.1(8)
F14' C75 F13 83.4(10)
F14 C75 F13 100.4(8)
F15' C75 F13 130.2(8)
F15 C75 C73 115.8(7)
F14' C75 C73 115.2(10)
F13' C75 C73 112.5(7)
F14 C75 C73 112.8(9)
F15' C75 C73 111.0(8)
F13 C75 C73 110.0(6)
C70 C71 C72 121.5(5)
C70 C71 C76 118.4(10)
C72 C71 C76 119.7(10)
C70 C71 C76' 120.2(7)
C72 C71 C76' 118.3(7)
F16 C76 F18 106.5(17)
F16 C76 F17 107.6(16)
F18 C76 F17 104.7(18)
F16 C76 C71 113.0(16)
F18 C76 C71 111.3(17)
F17 C76 C71 113.3(17)
F16' C76' F18' 107.6(13)
F16' C76' F17' 107.0(11)
F18' C76' F17' 105.9(13)
F16' C76' C71 113.3(11)
F18' C76' C71 112.6(13)
F17' C76' C71 110.0(13)
Cl3 C78 Cl4 115.4(18)
Cl3 C78 H78A 108.4
Cl4 C78 H78A 108.4
Cl3 C78 H78B 108.4
Cl4 C78 H78B 108.4
H78A C78 H78B 107.5
Cl3' C78' Cl4' 113.4(7)
Cl3' C78' H78C 108.9
Cl4' C78' H78C 108.9
Cl3' C78' H78D 108.9
Cl4' C78' H78D 108.9
H78C C78' H78D 107.7
Cl1 C77 Cl2 116.5(14)
Cl1 C77 H77A 108.2
Cl2 C77 H77A 108.2
Cl1 C77 H77B 108.2
Cl2 C77 H77B 108.2
H77A C77 H77B 107.3
Cl1' C77' Cl2' 120(2)
Cl1' C77' H77C 107.3
Cl2' C77' H77C 107.3
Cl1' C77' H77D 107.3
Cl2' C77' H77D 107.3
H77C C77' H77D 106.9

loop_
_geom_bond_atom_site_label_1
_geom_bond_atom_site_label_2
_geom_bond_distance
P1 C9 1.819(5)
P1 C15 1.826(5)
P1 C8 1.831(5)
P1 Cu1 2.2817(13)
C1 Sn1 2.130(6)
C1 H1A 0.98
C1 H1B 0.98
C1 H1C 0.98
C2 Sn1 2.135(6)
C2 H2A 0.98
C2 H2B 0.98
C2 H2C 0.98
C3 C4 1.400(7)
C3 C8 1.420(7)
C3 Sn1 2.152(5)
C4 C5 1.388(7)
C4 H4 0.95
C5 C6 1.388(8)
C5 H5 0.95
C6 C7 1.389(7)
C6 H6 0.95
C7 C8 1.400(7)
C7 H7 0.95
C9 C10 1.397(7)
C9 C14 1.400(7)
C10 C11 1.385(7)
C10 H10 0.95
C11 C12 1.379(8)
C11 H11 0.95
C12 C13 1.372(8)
C12 H12 0.95
C13 C14 1.379(7)
C13 H13 0.95
C14 H14 0.95
C15 C20 1.378(8)
C15 C16 1.387(8)
C16 C17 1.392(8)
C16 H16 0.95
C17 C18 1.354(10)
C17 H17 0.95
C18 C19 1.384(11)
C18 H18 0.95
C19 C20 1.405(10)
C19 H19 0.95
C20 H20 0.95
C21 C26 1.388(8)
C21 C22 1.404(8)
C21 P2 1.825(5)
C22 C23 1.376(8)
C22 H22 0.95
C23 C24 1.389(10)
C23 H23 0.95
C24 C25 1.376(10)
C24 H24 0.95
C25 C26 1.394(8)
C25 H25 0.95
C26 H26 0.95
C27 C32 1.393(7)
C27 C28 1.401(8)
C27 P2 1.822(6)
C28 C29 1.385(10)
C28 H28 0.95
C29 C30 1.386(9)
C29 H29 0.95
C30 C31 1.385(9)
C30 H30 0.95
C31 C32 1.383(9)
C31 H31 0.95
C32 H32 0.95
Sn1 C41' 2.150(9)
Sn1 C41 2.192(8)
Cu1 C41 2.118(8)
Cu1 C41' 2.130(9)
Cu1 C42 2.149(8)
Cu1 C42' 2.180(10)
Cu1 P2 2.2758(15)
P2 C33' 1.764(7)
P2 C33 1.878(9)
C33 C34 1.402(12)
C33 C38 1.412(12)
C34 C35 1.397(11)
C34 H34 0.95
C35 C36 1.372(13)
C35 H35 0.95
C36 C37 1.388(12)
C36 H36 0.95
C37 C38 1.402(11)
C37 H37 0.95
C38 Sn2 2.161(8)
Sn2 C39 2.125(12)
Sn2 C40 2.141(12)
Sn2 C42 2.155(9)
C39 H39A 0.98
C39 H39B 0.98
C39 H39C 0.98
C40 H40A 0.98
C40 H40B 0.98
C40 H40C 0.98
C41 C42 1.394(12)
C41 H41 1
C42 C43 1.481(14)
C43 O1 1.214(11)
C43 O2 1.337(10)
O2 C44 1.445(12)
C44 H44A 0.98
C44 H44B 0.98
C44 H44C 0.98
C33' C34' 1.39
C33' C38' 1.39
C34' C35' 1.39
C34' H34' 0.95
C35' C36' 1.39
C35' H35' 0.95
C36' C37' 1.39
C36' H36' 0.95
C37' C38' 1.39
C37' H37' 0.95
C38' Sn2' 2.199(7)
Sn2' C40' 2.126(14)
Sn2' C39' 2.132(14)
Sn2' C42' 2.150(13)
C39' H39D 0.98
C39' H39E 0.98
C39' H39F 0.98
C40' H40D 0.98
C40' H40E 0.98
C40' H40F 0.98
C41' C42' 1.333(16)
C41' C43' 1.418(19)
C42' H42' 1
C43' O1' 1.209(14)
C43' O2' 1.333(14)
O2' C44' 1.452(15)
C44' H44D 0.98
C44' H44E 0.98
C44' H44F 0.98
B1 C69 1.643(7)
B1 C61 1.643(7)
B1 C45 1.649(7)
B1 C53 1.650(7)
C45 C46 1.397(7)
C45 C50 1.399(6)
C46 C47 1.398(7)
C46 H46 0.95
C47 C48 1.394(7)
C47 C51 1.504(7)
C48 C49 1.386(7)
C48 H48 0.95
C49 C50 1.392(6)
C49 C52 1.505(7)
C50 H50 0.95
C51 F3 1.306(7)
C51 F2 1.324(7)
C51 F1 1.326(8)
C52 F5 1.321(7)
C52 F4 1.325(6)
C52 F6 1.333(6)
C53 C54 1.397(6)
C53 C58 1.400(6)
C54 C55 1.399(7)
C54 H54 0.95
C55 C56 1.385(7)
C55 C59 1.491(7)
C56 C57 1.388(7)
C56 H56 0.95
C57 C58 1.394(7)
C57 C60 1.504(7)
C58 H58 0.95
C59 F9 1.332(6)
C59 F8 1.345(6)
C59 F7 1.351(7)
C60 F12 1.310(7)
C60 F10 1.336(8)
C60 F11 1.346(7)
C69 C74 1.402(6)
C69 C70 1.403(7)
C70 C71 1.382(7)
C70 H70 0.95
C72 C73 1.385(7)
C72 C71 1.386(7)
C72 H72 0.95
C74 C73 1.392(7)
C74 H74 0.95
C61 C66 1.397(7)
C61 C62 1.407(7)
C62 C63 1.392(7)
C62 H62 0.95
C64 C65 1.385(8)
C64 C63 1.387(7)
C64 H64 0.95
C66 C65 1.391(7)
C66 H66 0.95
C65 C68' 1.502(17)
C65 C68 1.517(9)
C68 F24 1.307(8)
C68 F22 1.322(11)
C68 F23 1.340(12)
C68' F24' 1.296(17)
C68' F22' 1.31(2)
C68' F23' 1.34(2)
C63 C67 1.490(7)
C67 F19' 1.242(11)
C67 F21 1.260(9)
C67 F19 1.308(10)
C67 F20' 1.361(12)
C67 F21' 1.364(10)
C67 F20 1.389(11)
C73 C75 1.503(7)
C75 F15 1.302(10)
C75 F14' 1.315(12)
C75 F13' 1.329(11)
C75 F14 1.341(10)
C75 F15' 1.354(10)
C75 F13 1.376(9)
C71 C76 1.508(15)
C71 C76' 1.514(10)
C76 F16 1.343(15)
C76 F18 1.344(15)
C76 F17 1.346(16)
C76' F16' 1.336(11)
C76' F18' 1.339(12)
C76' F17' 1.353(13)
Cl3 C78 1.67(2)
C78 Cl4 1.74(2)
C78 H78A 0.99
C78 H78B 0.99
Cl3' C78' 1.676(12)
C78' Cl4' 1.757(13)
C78' H78C 0.99
C78' H78D 0.99
Cl1 C77 1.54(2)
C77 Cl2 1.82(2)
C77 H77A 0.99
C77 H77B 0.99
Cl1' C77' 1.53(3)
C77' Cl2' 1.81(3)
C77' H77C 0.99
C77' H77D 0.99
